data_2101655
loop_
_publ_author_name
'Corker, D. L.'
'Glazer, A. M.'
'Dec, J.'
'Roleder, K.'
'Whatmore, R. W.'

_publ_section_title
;
 A Re-investigation of the Crystal Structure of the Perovskite PbZrO~3~
 by X-ray and Neutron Diffraction
;
_journal_issue 1
_journal_name_full 'Acta Crystallographica Section B'
_journal_page_first 135
_journal_page_last 142
_journal_paper_doi 10.1107/S0108768196012414
_journal_volume 53
_journal_year 1997
_chemical_formula_sum 'O3 Pb Zr'
_chemical_formula_weight 346.41
_space_group_IT_number 55
_symmetry_cell_setting orthorhombic
_symmetry_space_group_name_Hall '-P 2 2ab'
_symmetry_space_group_name_H-M 'P b a m'
_cell_angle_alpha 90.0
_cell_angle_beta 90.0
_cell_angle_gamma 90.0
_cell_formula_units_Z 8
_cell_length_a 5.8878(2)
_cell_length_b 11.7890(4)
_cell_length_c 8.2527(2)
_cell_measurement_temperature 398
_cell_measurement_theta_max 79.48
_cell_measurement_theta_min 0
_cell_volume 572.83(3)
_computing_molecular_graphics 'Crystallographica (Oxford Cryosystems, 1996)'
_computing_structure_refinement 'FULLPROF (Rodriguez-Carvajal, 1995)'
_diffrn_measurement_device '25 ^3^He detectors'
_diffrn_radiation_monochromator germanium
_diffrn_radiation_probe neutron
_diffrn_radiation_type neutron
_diffrn_radiation_wavelength 1.90788
_exptl_absorpt_coefficient_mu 0.001
_exptl_crystal_density_diffrn 8.03
_refine_ls_number_parameters 51
_refine_ls_shift/esd_max 0.1
_refine_ls_weighting_details 'w = 1/\s^2^(I)'
_refine_ls_weighting_scheme calc
_cod_data_source_file bm0006.cif
_cod_data_source_block bm0006b
_cod_depositor_comments
;
The following automatic conversions were performed:

'_refine_ls_weighting_scheme' value '1/\s^2^(I)' was changed to
'calc'. New tag '_refine_ls_weighting_details' was created. The value
of the new tag was set to 'w = 1/\s^2^(I)'.

Automatic conversion script
Id: cif_fix_values 3143 2015-03-26 13:38:13Z robertas 
;
_cod_original_cell_volume 572.83
_cod_original_formula_sum 'Pb1 Zr1 O3'
_cod_database_code 2101655

loop_
_symmetry_equiv_pos_as_xyz
x,y,z
-x,-y,z
1/2+x,1/2-y,-z
1/2-x,1/2+y,-z
-x,-y,-z
x,y,-z
1/2-x,1/2+y,z
1/2+x,1/2-y,z

loop_
_atom_site_label
_atom_site_fract_x
_atom_site_fract_y
_atom_site_fract_z
_atom_site_U_iso_or_equiv
Pb(1) .7170(10) .1311(5) .0 .022(3)
Pb(2) .7070(10) .1269(5) .5 .024(3)
Zr(1) .2438(4) .1236(5) .2510(10) .007(2)
O(1) .292(2) .0988(9) .0 .017(2)
O(2) .271(2) .1516(9) .5 .015(2)
O(3) .0250(10) .2597(3) .2269(7) .013(2)
O(4) .0 .5 .2925(8) .020(2)
O(5) .0 .0 .2730(10) .021(2)
